data_1570968
loop_
_publ_author_name
'Vargas, Brittney B.'
'Arman, Hadi D.'
'Adrian, Rafael A.'

_publ_section_title
;
 (2,2&#x2032;-Bipyridine-\k2
 N,N&#x2032;)(4,4&#x2032;-dimethoxy-2,2&#x2032;-bipyridine-\k2
 N,N&#x2032;)palladium(II) bis(trifluoromethanesulfonate)
;
_journal_coeditor_code WM4206
_journal_issue 2
_journal_name_full IUCrData
_journal_paper_doi 10.1107/S2414314624001093
_journal_volume 9
_journal_year 2024
_chemical_formula_iupac '[Pd (C10 H8 N2) (C12 H12 N2 O2)] (C F3 S O3)2'
_chemical_formula_moiety 'C24 H20 F6 N4 O8 Pd S2 2+, 2(C F3 O3 S -)'
_chemical_formula_sum 'C24 H20 F6 N4 O8 Pd S2'
_chemical_formula_weight 776.96
_chemical_name_systematic
'(2,2'-Bipyridine-\k^2^<i>N</i>,<i>N</i>')(4,4'-dimethoxy-2,2'-bipyridine-\k^2^<i>N</i>,<i>N</i>')palladium(II) bis(trifluoromethanesulfonate)'
_space_group_crystal_system monoclinic
_space_group_IT_number 14
_space_group_name_Hall '-P 2ybc'
_space_group_name_H-M_alt 'P 1 21/c 1'
_atom_sites_solution_hydrogens geom
_atom_sites_solution_primary dual
_audit_creation_method SHELXL-2019/3
_cell_angle_alpha 90
_cell_angle_beta 102.5361(16)
_cell_angle_gamma 90
_cell_formula_units_Z 4
_cell_length_a 14.4340(3)
_cell_length_b 13.9644(2)
_cell_length_c 14.2126(2)
_cell_measurement_reflns_used 13876
_cell_measurement_temperature 100.00(10)
_cell_measurement_theta_max 75.4010
_cell_measurement_theta_min 4.4390
_cell_volume 2796.43(8)
_computing_cell_refinement
;
CrysAlisPro (Rigaku OD, 2022)
;
_computing_data_collection
;
CrysAlisPro (Rigaku OD, 2022)
;
_computing_data_reduction
;
CrysAlisPro (Rigaku OD, 2022)
;
_computing_molecular_graphics
;
Olex2 (Dolomanov <i>et al.</i>,  2009)
;
_computing_publication_material
;
Olex2 (Dolomanov <i>et al.</i>,  2009)
;
_computing_structure_refinement
;
SHELXL (Sheldrick, 2015<i>b</i>)
;
_computing_structure_solution
;
<i>SHELXT</i> (Sheldrick, 2015<i>a</i>)
;
_diffrn_ambient_temperature 100.00(10)
_diffrn_detector 'Hybrid Pixel Array Detector'
_diffrn_detector_area_resol_mean 10.0000
_diffrn_measured_fraction_theta_full 0.999
_diffrn_measured_fraction_theta_max 0.954
_diffrn_measurement_device 'four-circle diffractometer'
_diffrn_measurement_device_type 'XtaLAB Synergy, Dualflex, HyPix'
_diffrn_measurement_method '\w scans'
_diffrn_radiation_monochromator mirror
_diffrn_radiation_probe x-ray
_diffrn_radiation_type 'Cu K\a'
_diffrn_radiation_wavelength 1.54184
_diffrn_reflns_av_R_equivalents 0.0531
_diffrn_reflns_av_unetI/netI 0.0352
_diffrn_reflns_limit_h_max 18
_diffrn_reflns_limit_h_min -17
_diffrn_reflns_limit_k_max 16
_diffrn_reflns_limit_k_min -17
_diffrn_reflns_limit_l_max 17
_diffrn_reflns_limit_l_min -15
_diffrn_reflns_number 26480
_diffrn_reflns_theta_full 67.684
_diffrn_reflns_theta_max 76.211
_diffrn_reflns_theta_min 3.136
_diffrn_source 'micro-focus sealed X-ray tube'
_exptl_absorpt_coefficient_mu 7.642
_exptl_absorpt_correction_T_max 1.000
_exptl_absorpt_correction_T_min 0.512
_exptl_absorpt_correction_type gaussian
_exptl_absorpt_process_details
;
(CrysAlisPro; Rigaku OD, 2022)
;
_exptl_crystal_colour yellow
_exptl_crystal_density_diffrn 1.845
_exptl_crystal_description block
_exptl_crystal_F_000 1552
_exptl_crystal_size_max 0.233
_exptl_crystal_size_mid 0.112
_exptl_crystal_size_min 0.083
_refine_diff_density_max 0.804
_refine_diff_density_min -1.094
_refine_ls_extinction_method none
_refine_ls_goodness_of_fit_ref 1.042
_refine_ls_hydrogen_treatment constr
_refine_ls_matrix_type full
_refine_ls_number_parameters 408
_refine_ls_number_reflns 5585
_refine_ls_number_restraints 0
_refine_ls_restrained_S_all 1.042
_refine_ls_R_factor_all 0.0413
_refine_ls_R_factor_gt 0.0376
_refine_ls_shift/su_max 0.001
_refine_ls_shift/su_mean 0.000
_refine_ls_structure_factor_coef Fsqd
_refine_ls_weighting_details 'w=1/[\s^2^(Fo^2^)+(0.0490P)^2^+5.4251P] where P=(Fo^2^+2Fc^2^)/3'
_refine_ls_weighting_scheme calc
_refine_ls_wR_factor_gt 0.0966
_refine_ls_wR_factor_ref 0.0999
_reflns_number_gt 5101
_reflns_number_total 5585
_reflns_threshold_expression 'I > 2\s(I)'
_cod_data_source_file wm4206.cif
_cod_data_source_block I
_cod_original_cell_volume 2796.41(8)
_cod_original_sg_symbol_H-M 'P 21/c'
_cod_database_code 1570968
_shelx_space_group_comment
;
The symmetry employed for this shelxl refinement is uniquely defined
by the following loop, which should always be used as a source of
symmetry information in preference to the above space-group names.
They are only intended as comments.
;

loop_
_space_group_symop_operation_xyz
'x, y, z'
'-x, y+1/2, -z+1/2'
'-x, -y, -z'
'x, -y-1/2, z-1/2'

loop_
_atom_site_type_symbol
_atom_site_label
_atom_site_fract_x
_atom_site_fract_y
_atom_site_fract_z
_atom_site_U_iso_or_equiv
_atom_site_adp_type
_atom_site_calc_flag
_atom_site_occupancy
_atom_site_disorder_assembly
_atom_site_disorder_group
Pd Pd1 0.25207(2) 0.48236(2) 0.49500(2) 0.02008(9) Uani d 1 . .
S S2 0.22124(6) 0.40289(6) 0.19795(6) 0.02732(18) Uani d 1 . .
S S1 0.27163(6) 0.63092(6) 0.75710(6) 0.02833(18) Uani d 1 . .
F F5 0.15001(17) 0.55231(18) 0.09497(18) 0.0472(6) Uani d 1 . .
O O2 0.58599(17) 0.76062(17) 0.54340(17) 0.0310(5) Uani d 1 . .
O O3 0.22186(18) 0.59380(19) 0.66506(17) 0.0351(6) Uani d 1 . .
F F6 0.06435(18) 0.4276(2) 0.06797(18) 0.0533(6) Uani d 1 . .
F F4 0.06969(19) 0.5071(2) 0.19721(18) 0.0548(7) Uani d 1 . .
O O6 0.2702(2) 0.4622(2) 0.27515(19) 0.0406(6) Uani d 1 . .
F F1 0.1486(2) 0.5453(2) 0.84015(18) 0.0586(7) Uani d 1 . .
O O1 0.55650(19) 0.32506(19) 0.82842(18) 0.0365(6) Uani d 1 . .
F F3 0.2887(2) 0.5636(2) 0.93124(17) 0.0641(8) Uani d 1 . .
O O7 0.1755(2) 0.3204(2) 0.2284(2) 0.0481(7) Uani d 1 . .
O O5 0.37298(19) 0.6267(2) 0.7740(2) 0.0495(8) Uani d 1 . .
N N1 0.35491(19) 0.41902(19) 0.59584(18) 0.0224(5) Uani d 1 . .
N N3 0.15739(19) 0.37451(19) 0.45377(18) 0.0222(5) Uani d 1 . .
O O8 0.2716(2) 0.3841(2) 0.1230(2) 0.0430(7) Uani d 1 . .
O O4 0.2332(2) 0.71853(19) 0.78532(19) 0.0389(6) Uani d 1 . .
F F2 0.2640(3) 0.4555(2) 0.8203(2) 0.0700(9) Uani d 1 . .
N N4 0.13534(19) 0.56042(19) 0.43114(18) 0.0229(5) Uani d 1 . .
N N2 0.35692(19) 0.58047(18) 0.50606(17) 0.0212(5) Uani d 1 . .
C C5 0.4350(2) 0.4719(2) 0.6269(2) 0.0220(6) Uani d 1 . .
C C17 0.0694(2) 0.4035(2) 0.4067(2) 0.0222(6) Uani d 1 . .
C C1 0.3429(3) 0.3403(2) 0.6465(2) 0.0285(7) Uani d 1 . .
H H1 0.285816 0.304663 0.627345 0.034 Uiso calc 1 . .
C C13 0.1788(2) 0.2810(2) 0.4545(2) 0.0259(7) Uani d 1 . .
H H13 0.241428 0.261207 0.483592 0.031 Uiso calc 1 . .
C C8 0.5106(2) 0.7026(2) 0.5260(2) 0.0225(6) Uani d 1 . .
C C19 -0.0320(2) 0.5509(2) 0.3674(2) 0.0256(7) Uani d 1 . .
H H19 -0.087525 0.513068 0.347393 0.031 Uiso calc 1 . .
C C4 0.5058(2) 0.4444(2) 0.7039(2) 0.0237(6) Uani d 1 . .
H H4 0.561670 0.481893 0.722918 0.028 Uiso calc 1 . .
C C6 0.4383(2) 0.5611(2) 0.5720(2) 0.0204(6) Uani d 1 . .
C C9 0.4295(2) 0.7186(2) 0.4548(2) 0.0244(6) Uani d 1 . .
H H9 0.425302 0.772082 0.412835 0.029 Uiso calc 1 . .
C C10 0.3557(2) 0.6550(2) 0.4466(2) 0.0227(6) Uani d 1 . .
H H10 0.301173 0.664352 0.396410 0.027 Uiso calc 1 . .
C C22 0.1284(3) 0.6560(2) 0.4315(2) 0.0293(7) Uani d 1 . .
H H22 0.183625 0.692736 0.456607 0.035 Uiso calc 1 . .
C C14 0.1131(3) 0.2125(2) 0.4144(2) 0.0296(7) Uani d 1 . .
H H14 0.130078 0.146652 0.416703 0.036 Uiso calc 1 . .
C C15 0.0224(3) 0.2410(3) 0.3710(2) 0.0307(7) Uani d 1 . .
H H15 -0.024666 0.194961 0.345058 0.037 Uiso calc 1 . .
C C18 0.0555(2) 0.5074(2) 0.4013(2) 0.0230(6) Uani d 1 . .
C C3 0.4941(3) 0.3607(2) 0.7530(2) 0.0268(7) Uani d 1 . .
C C16 0.0009(2) 0.3377(3) 0.3657(2) 0.0283(7) Uani d 1 . .
H H16 -0.060524 0.358768 0.334111 0.034 Uiso calc 1 . .
C C20 -0.0376(3) 0.6500(3) 0.3631(2) 0.0302(7) Uani d 1 . .
H H20 -0.096400 0.680803 0.337457 0.036 Uiso calc 1 . .
C C7 0.5165(2) 0.6199(2) 0.5829(2) 0.0201(6) Uani d 1 . .
H H7 0.573299 0.604693 0.628131 0.024 Uiso calc 1 . .
C C2 0.4095(3) 0.3096(2) 0.7245(2) 0.0303(7) Uani d 1 . .
H H2 0.398274 0.253950 0.758903 0.036 Uiso calc 1 . .
C C24 0.1222(3) 0.4770(3) 0.1370(3) 0.0334(8) Uani d 1 . .
C C21 0.0431(3) 0.7033(3) 0.3965(3) 0.0322(7) Uani d 1 . .
H H21 0.040546 0.771242 0.395580 0.039 Uiso calc 1 . .
C C12 0.5745(3) 0.8532(3) 0.4959(3) 0.0364(8) Uani d 1 . .
H H12A 0.556581 0.844023 0.425981 0.055 Uiso calc 1 . .
H H12B 0.634444 0.888665 0.512401 0.055 Uiso calc 1 . .
H H12C 0.524744 0.889479 0.517390 0.055 Uiso calc 1 . .
C C11 0.6492(3) 0.3687(3) 0.8529(3) 0.0374(8) Uani d 1 . .
H H11A 0.677878 0.368095 0.796451 0.056 Uiso calc 1 . .
H H11B 0.689463 0.332793 0.905511 0.056 Uiso calc 1 . .
H H11C 0.643101 0.435020 0.873438 0.056 Uiso calc 1 . .
C C23 0.2422(3) 0.5447(3) 0.8415(3) 0.0438(10) Uani d 1 . .

loop_
_atom_site_aniso_label
_atom_site_aniso_U_11
_atom_site_aniso_U_22
_atom_site_aniso_U_33
_atom_site_aniso_U_12
_atom_site_aniso_U_13
_atom_site_aniso_U_23
Pd1 0.02596(14) 0.01770(14) 0.01692(13) 0.00027(8) 0.00541(9) -0.00010(8)
S2 0.0326(4) 0.0236(4) 0.0260(4) 0.0005(3) 0.0068(3) 0.0021(3)
S1 0.0303(4) 0.0315(4) 0.0237(4) -0.0033(3) 0.0070(3) -0.0117(3)
F5 0.0499(13) 0.0452(14) 0.0478(13) 0.0092(11) 0.0134(11) 0.0216(11)
O2 0.0348(13) 0.0276(12) 0.0310(12) -0.0050(10) 0.0080(10) 0.0008(10)
O3 0.0414(14) 0.0410(14) 0.0232(11) -0.0027(11) 0.0075(10) -0.0128(10)
F6 0.0484(14) 0.0636(17) 0.0412(13) 0.0002(12) -0.0051(10) -0.0074(12)
F4 0.0526(15) 0.0778(18) 0.0388(13) 0.0264(13) 0.0206(11) 0.0045(12)
O6 0.0447(15) 0.0442(15) 0.0308(13) -0.0057(12) 0.0033(11) 0.0030(12)
F1 0.0636(17) 0.0736(18) 0.0437(14) -0.0250(14) 0.0230(12) -0.0032(13)
O1 0.0430(14) 0.0343(14) 0.0292(12) -0.0049(11) 0.0012(11) 0.0096(11)
F3 0.093(2) 0.0685(19) 0.0246(11) -0.0018(16) -0.0006(12) -0.0001(12)
O7 0.0592(18) 0.0342(15) 0.0493(16) -0.0108(13) 0.0081(14) 0.0058(13)
O5 0.0331(14) 0.067(2) 0.0491(16) -0.0068(13) 0.0096(12) -0.0278(15)
N1 0.0283(13) 0.0210(13) 0.0178(12) -0.0009(10) 0.0050(10) 0.0000(10)
N3 0.0279(13) 0.0211(13) 0.0176(12) -0.0021(10) 0.0050(10) -0.0019(10)
O8 0.0493(16) 0.0425(16) 0.0413(15) 0.0132(13) 0.0187(12) 0.0002(12)
O4 0.0479(15) 0.0321(13) 0.0366(14) 0.0009(12) 0.0088(12) -0.0113(11)
F2 0.111(3) 0.0356(14) 0.0587(17) 0.0080(15) 0.0078(17) 0.0039(13)
N4 0.0291(13) 0.0217(13) 0.0193(12) 0.0016(11) 0.0082(10) 0.0010(10)
N2 0.0288(13) 0.0197(12) 0.0157(11) 0.0025(10) 0.0062(10) -0.0002(10)
C5 0.0340(17) 0.0185(15) 0.0151(13) 0.0003(12) 0.0085(12) -0.0030(11)
C17 0.0281(15) 0.0228(15) 0.0160(13) 0.0010(12) 0.0058(11) 0.0000(11)
C1 0.0384(18) 0.0258(17) 0.0212(15) -0.0060(14) 0.0059(13) 0.0032(13)
C13 0.0351(17) 0.0197(15) 0.0229(15) 0.0018(13) 0.0064(13) 0.0001(12)
C8 0.0302(16) 0.0176(14) 0.0223(14) -0.0023(12) 0.0116(12) -0.0036(12)
C19 0.0298(16) 0.0282(17) 0.0185(14) 0.0019(13) 0.0044(12) 0.0004(12)
C4 0.0317(16) 0.0221(16) 0.0176(13) 0.0005(13) 0.0062(12) -0.0020(12)
C6 0.0310(16) 0.0178(15) 0.0138(13) 0.0037(12) 0.0084(11) -0.0024(11)
C9 0.0338(17) 0.0200(15) 0.0211(14) 0.0035(13) 0.0099(12) 0.0001(12)
C10 0.0287(16) 0.0204(15) 0.0197(14) 0.0022(12) 0.0069(12) 0.0027(12)
C22 0.0372(18) 0.0207(16) 0.0321(17) 0.0019(13) 0.0120(14) -0.0003(13)
C14 0.0432(19) 0.0212(16) 0.0246(16) -0.0003(14) 0.0078(14) -0.0006(13)
C15 0.0383(18) 0.0289(18) 0.0245(16) -0.0066(14) 0.0058(14) -0.0040(14)
C18 0.0296(16) 0.0261(16) 0.0139(13) -0.0006(13) 0.0055(12) 0.0008(11)
C3 0.0370(17) 0.0268(17) 0.0153(13) 0.0049(14) 0.0028(12) 0.0029(12)
C16 0.0319(17) 0.0310(17) 0.0204(14) -0.0015(14) 0.0018(12) -0.0003(13)
C20 0.0378(18) 0.0318(18) 0.0224(15) 0.0098(14) 0.0095(13) 0.0049(13)
C7 0.0271(15) 0.0184(14) 0.0152(13) 0.0030(12) 0.0056(11) -0.0028(11)
C2 0.0430(19) 0.0228(16) 0.0240(15) -0.0051(14) 0.0047(14) 0.0049(13)
C24 0.0339(18) 0.040(2) 0.0260(17) 0.0054(15) 0.0059(14) -0.0004(15)
C21 0.041(2) 0.0244(17) 0.0346(18) 0.0065(14) 0.0156(15) 0.0030(14)
C12 0.044(2) 0.0284(19) 0.0395(19) -0.0049(15) 0.0140(16) 0.0058(15)
C11 0.043(2) 0.037(2) 0.0296(18) -0.0039(16) 0.0015(15) 0.0068(15)
C23 0.061(3) 0.039(2) 0.0279(18) 0.0000(19) 0.0018(17) -0.0034(16)

loop_
_atom_type_symbol
_atom_type_description
_atom_type_scat_dispersion_real
_atom_type_scat_dispersion_imag
_atom_type_scat_source
C C 0.0181 0.0091 'International Tables Vol C Tables 4.2.6.8 and 6.1.1.4'
H H 0.0000 0.0000 'International Tables Vol C Tables 4.2.6.8 and 6.1.1.4'
F F 0.0727 0.0534 'International Tables Vol C Tables 4.2.6.8 and 6.1.1.4'
N N 0.0311 0.0180 'International Tables Vol C Tables 4.2.6.8 and 6.1.1.4'
O O 0.0492 0.0322 'International Tables Vol C Tables 4.2.6.8 and 6.1.1.4'
Pd Pd 0.1215 3.9337 'International Tables Vol C Tables 4.2.6.8 and 6.1.1.4'
S S 0.3331 0.5567 'International Tables Vol C Tables 4.2.6.8 and 6.1.1.4'

loop_
_exptl_crystal_face_index_h
_exptl_crystal_face_index_k
_exptl_crystal_face_index_l
_exptl_crystal_face_perp_dist
-8 4 4 0.1124
1 6 -7 0.0735
8 -4 -3 0.1160
-1 -5 8 0.0376
4 6 4 0.0599
2 6 -6 0.0682
-4 -5 -5 0.0188

loop_
_geom_angle_atom_site_label_1
_geom_angle_atom_site_label_2
_geom_angle_atom_site_label_3
_geom_angle_site_symmetry_1
_geom_angle_site_symmetry_3
_geom_angle
_geom_angle_publ_flag
N2 Pd1 N1 . . 79.63(10) y
N2 Pd1 N3 . . 165.80(10) y
N1 Pd1 N3 . . 102.93(10) y
N2 Pd1 N4 . . 101.76(10) y
N1 Pd1 N4 . . 162.05(10) y
N3 Pd1 N4 . . 80.18(10) y
O6 S2 O8 . . 115.34(18) ?
O6 S2 O7 . . 114.46(17) ?
O8 S2 O7 . . 114.52(18) ?
O6 S2 C24 . . 103.93(17) ?
O8 S2 C24 . . 102.87(17) ?
O7 S2 C24 . . 103.50(18) ?
O5 S1 O4 . . 115.52(17) ?
O5 S1 O3 . . 115.24(16) ?
O4 S1 O3 . . 114.33(16) ?
O5 S1 C23 . . 103.9(2) ?
O4 S1 C23 . . 102.74(18) ?
O3 S1 C23 . . 102.63(17) ?
C8 O2 C12 . . 116.6(3) ?
C3 O1 C11 . . 117.7(3) ?
C1 N1 C5 . . 118.0(3) ?
C1 N1 Pd1 . . 125.0(2) ?
C5 N1 Pd1 . . 115.6(2) ?
C13 N3 C17 . . 118.8(3) ?
C13 N3 Pd1 . . 125.4(2) ?
C17 N3 Pd1 . . 114.7(2) ?
C22 N4 C18 . . 119.1(3) ?
C22 N4 Pd1 . . 125.8(2) ?
C18 N4 Pd1 . . 114.2(2) ?
C10 N2 C6 . . 118.7(3) ?
C10 N2 Pd1 . . 124.8(2) ?
C6 N2 Pd1 . . 116.0(2) ?
N1 C5 C4 . . 122.4(3) ?
N1 C5 C6 . . 114.1(3) ?
C4 C5 C6 . . 123.4(3) ?
N3 C17 C16 . . 121.0(3) ?
N3 C17 C18 . . 115.0(3) ?
C16 C17 C18 . . 124.0(3) ?
N1 C1 C2 . . 122.7(3) ?
N1 C1 H1 . . 118.7 ?
C2 C1 H1 . . 118.7 ?
N3 C13 C14 . . 122.4(3) ?
N3 C13 H13 . . 118.8 ?
C14 C13 H13 . . 118.8 ?
O2 C8 C9 . . 124.1(3) ?
O2 C8 C7 . . 116.7(3) ?
C9 C8 C7 . . 119.2(3) ?
C20 C19 C18 . . 119.4(3) ?
C20 C19 H19 . . 120.3 ?
C18 C19 H19 . . 120.3 ?
C5 C4 C3 . . 118.8(3) ?
C5 C4 H4 . . 120.6 ?
C3 C4 H4 . . 120.6 ?
N2 C6 C7 . . 121.5(3) ?
N2 C6 C5 . . 114.2(3) ?
C7 C6 C5 . . 124.3(3) ?
C10 C9 C8 . . 118.3(3) ?
C10 C9 H9 . . 120.9 ?
C8 C9 H9 . . 120.9 ?
N2 C10 C9 . . 123.1(3) ?
N2 C10 H10 . . 118.4 ?
C9 C10 H10 . . 118.4 ?
N4 C22 C21 . . 122.2(3) ?
N4 C22 H22 . . 118.9 ?
C21 C22 H22 . . 118.9 ?
C15 C14 C13 . . 119.0(3) ?
C15 C14 H14 . . 120.5 ?
C13 C14 H14 . . 120.5 ?
C14 C15 C16 . . 119.1(3) ?
C14 C15 H15 . . 120.5 ?
C16 C15 H15 . . 120.5 ?
N4 C18 C19 . . 121.0(3) ?
N4 C18 C17 . . 115.2(3) ?
C19 C18 C17 . . 123.7(3) ?
O1 C3 C4 . . 125.5(3) ?
O1 C3 C2 . . 115.9(3) ?
C4 C3 C2 . . 118.6(3) ?
C17 C16 C15 . . 119.6(3) ?
C17 C16 H16 . . 120.2 ?
C15 C16 H16 . . 120.2 ?
C21 C20 C19 . . 119.1(3) ?
C21 C20 H20 . . 120.4 ?
C19 C20 H20 . . 120.4 ?
C6 C7 C8 . . 118.8(3) ?
C6 C7 H7 . . 120.6 ?
C8 C7 H7 . . 120.6 ?
C1 C2 C3 . . 119.4(3) ?
C1 C2 H2 . . 120.3 ?
C3 C2 H2 . . 120.3 ?
F5 C24 F4 . . 108.3(3) ?
F5 C24 F6 . . 106.5(3) ?
F4 C24 F6 . . 106.5(3) ?
F5 C24 S2 . . 112.6(3) ?
F4 C24 S2 . . 111.8(3) ?
F6 C24 S2 . . 110.8(3) ?
C20 C21 C22 . . 119.0(3) ?
C20 C21 H21 . . 120.5 ?
C22 C21 H21 . . 120.5 ?
O2 C12 H12A . . 109.5 ?
O2 C12 H12B . . 109.5 ?
H12A C12 H12B . . 109.5 ?
O2 C12 H12C . . 109.5 ?
H12A C12 H12C . . 109.5 ?
H12B C12 H12C . . 109.5 ?
O1 C11 H11A . . 109.5 ?
O1 C11 H11B . . 109.5 ?
H11A C11 H11B . . 109.5 ?
O1 C11 H11C . . 109.5 ?
H11A C11 H11C . . 109.5 ?
H11B C11 H11C . . 109.5 ?
F3 C23 F2 . . 107.8(3) ?
F3 C23 F1 . . 107.9(4) ?
F2 C23 F1 . . 106.7(4) ?
F3 C23 S1 . . 111.1(3) ?
F2 C23 S1 . . 111.7(3) ?
F1 C23 S1 . . 111.4(3) ?

loop_
_geom_bond_atom_site_label_1
_geom_bond_atom_site_label_2
_geom_bond_site_symmetry_2
_geom_bond_distance
_geom_bond_publ_flag
Pd1 N2 . 2.022(3) y
Pd1 N1 . 2.029(3) y
Pd1 N3 . 2.033(3) y
Pd1 N4 . 2.046(3) y
S2 O6 . 1.433(3) ?
S2 O8 . 1.438(3) ?
S2 O7 . 1.440(3) ?
S2 C24 . 1.824(4) ?
S1 O5 . 1.431(3) ?
S1 O4 . 1.436(3) ?
S1 O3 . 1.445(2) ?
S1 C23 . 1.814(4) ?
F5 C24 . 1.314(5) ?
O2 C8 . 1.336(4) ?
O2 C12 . 1.451(4) ?
F6 C24 . 1.335(4) ?
F4 C24 . 1.328(4) ?
F1 C23 . 1.347(5) ?
O1 C3 . 1.338(4) ?
O1 C11 . 1.442(5) ?
F3 C23 . 1.333(4) ?
N1 C1 . 1.345(4) ?
N1 C5 . 1.362(4) ?
N3 C13 . 1.342(4) ?
N3 C17 . 1.362(4) ?
F2 C23 . 1.335(5) ?
N4 C22 . 1.338(4) ?
N4 C18 . 1.358(4) ?
N2 C10 . 1.338(4) ?
N2 C6 . 1.361(4) ?
C5 C4 . 1.380(4) ?
C5 C6 . 1.476(4) ?
C17 C16 . 1.382(5) ?
C17 C18 . 1.465(4) ?
C1 C2 . 1.370(5) ?
C1 H1 . 0.9500 ?
C13 C14 . 1.380(5) ?
C13 H13 . 0.9500 ?
C8 C9 . 1.389(5) ?
C8 C7 . 1.402(4) ?
C19 C20 . 1.388(5) ?
C19 C18 . 1.391(5) ?
C19 H19 . 0.9500 ?
C4 C3 . 1.390(5) ?
C4 H4 . 0.9500 ?
C6 C7 . 1.377(4) ?
C9 C10 . 1.372(5) ?
C9 H9 . 0.9500 ?
C10 H10 . 0.9500 ?
C22 C21 . 1.391(5) ?
C22 H22 . 0.9500 ?
C14 C15 . 1.380(5) ?
C14 H14 . 0.9500 ?
C15 C16 . 1.383(5) ?
C15 H15 . 0.9500 ?
C3 C2 . 1.396(5) ?
C16 H16 . 0.9500 ?
C20 C21 . 1.376(5) ?
C20 H20 . 0.9500 ?
C7 H7 . 0.9500 ?
C2 H2 . 0.9500 ?
C21 H21 . 0.9500 ?
C12 H12A . 0.9800 ?
C12 H12B . 0.9800 ?
C12 H12C . 0.9800 ?
C11 H11A . 0.9800 ?
C11 H11B . 0.9800 ?
C11 H11C . 0.9800 ?
